data_7206364
loop_
_publ_author_name
'Ugono, Onome'
'Rath, Nigam P.'
'Beatty, Alicia M.'

_publ_section_title
;
 Exceptions to the rule: new hydrogen-bonded networks from an old
 reliable
;
_journal_issue 3
_journal_name_full CrystEngComm
_journal_page_first 753
_journal_paper_doi 10.1039/c0ce00621a
_journal_volume 13
_journal_year 2011
_chemical_formula_moiety 'C6 H18 N2, 2(C5 H3 N2 O4)'
_chemical_formula_sum 'C16 H24 N6 O8'
_chemical_formula_weight 428.41
_chemical_name_systematic
;
?
;
_space_group_IT_number 15
_symmetry_cell_setting monoclinic
_symmetry_space_group_name_Hall '-C 2yc'
_symmetry_space_group_name_H-M 'C 1 2/c 1'
_atom_sites_solution_hydrogens geom
_atom_sites_solution_primary direct
_atom_sites_solution_secondary difmap
_audit_creation_method SHELXL-97
_cell_angle_alpha 90.00
_cell_angle_beta 92.992(2)
_cell_angle_gamma 90.00
_cell_formula_units_Z 4
_cell_length_a 16.7326(6)
_cell_length_b 13.6932(6)
_cell_length_c 8.1323(4)
_cell_measurement_reflns_used 6504
_cell_measurement_temperature 100(2)
_cell_measurement_theta_max 28.88
_cell_measurement_theta_min 3.11
_cell_volume 1860.76(14)
_computing_cell_refinement 'Bruker SAINT'
_computing_data_collection 'Bruker APEX2'
_computing_data_reduction 'Bruker SAINT'
_computing_molecular_graphics 'Bruker SHELXTL'
_computing_publication_material 'Bruker SHELXTL'
_computing_structure_refinement 'SHELXL-97 (Sheldrick, 2008)'
_computing_structure_solution 'SHELXS-97 (Sheldrick, 2008)'
_diffrn_ambient_temperature 100(2)
_diffrn_measured_fraction_theta_full 0.998
_diffrn_measured_fraction_theta_max 0.983
_diffrn_measurement_device_type 'Bruker APEX-II CCD'
_diffrn_measurement_method '\f and \w scans'
_diffrn_radiation_monochromator graphite
_diffrn_radiation_source 'fine-focus sealed tube'
_diffrn_radiation_type MoK\a
_diffrn_radiation_wavelength 0.71073
_diffrn_reflns_av_R_equivalents 0.0361
_diffrn_reflns_av_sigmaI/netI 0.0370
_diffrn_reflns_limit_h_max 17
_diffrn_reflns_limit_h_min -22
_diffrn_reflns_limit_k_max 15
_diffrn_reflns_limit_k_min -18
_diffrn_reflns_limit_l_max 11
_diffrn_reflns_limit_l_min -11
_diffrn_reflns_number 16954
_diffrn_reflns_theta_full 25.00
_diffrn_reflns_theta_max 29.25
_diffrn_reflns_theta_min 1.92
_exptl_absorpt_coefficient_mu 0.124
_exptl_absorpt_correction_T_max 0.9891
_exptl_absorpt_correction_T_min 0.9784
_exptl_absorpt_correction_type multi-scan
_exptl_absorpt_process_details 'sadabs v2008/1'
_exptl_crystal_colour colourless
_exptl_crystal_density_diffrn 1.529
_exptl_crystal_density_method 'not measured'
_exptl_crystal_description plate
_exptl_crystal_F_000 904
_exptl_crystal_size_max 0.18
_exptl_crystal_size_mid 0.11
_exptl_crystal_size_min 0.09
_refine_diff_density_max 0.285
_refine_diff_density_min -0.322
_refine_diff_density_rms 0.056
_refine_ls_extinction_method none
_refine_ls_goodness_of_fit_ref 1.026
_refine_ls_hydrogen_treatment noref
_refine_ls_matrix_type full
_refine_ls_number_parameters 142
_refine_ls_number_reflns 2493
_refine_ls_number_restraints 0
_refine_ls_restrained_S_all 1.026
_refine_ls_R_factor_all 0.0578
_refine_ls_R_factor_gt 0.0384
_refine_ls_shift/su_max 0.000
_refine_ls_shift/su_mean 0.000
_refine_ls_structure_factor_coef Fsqd
_refine_ls_weighting_details 'calc w=1/[\s^2^(Fo^2^)+(0.0437P)^2^+1.1419P] where P=(Fo^2^+2Fc^2^)/3'
_refine_ls_weighting_scheme calc
_refine_ls_wR_factor_gt 0.0850
_refine_ls_wR_factor_ref 0.0933
_reflns_number_gt 1921
_reflns_number_total 2493
_reflns_threshold_expression >2sigma(I)
_cod_data_source_file c0ce00621a.txt
_cod_data_source_block Compound-6
_cod_depositor_comments
;
The following automatic conversions were performed:

'_symmetry_cell_setting' value 'Monoclinic' changed to 'monoclinic'
according to /home/saulius/struct/CIF-dictionaries/cif_core.dic
dictionary named 'cif_core.dic' version 2.4.1 from 2010-06-29.

Automatic conversion script
Id: cif_fix_values 1715 2011-07-08 13:25:40Z adriana 
;
_cod_original_sg_symbol_H-M C2/c
_cod_database_code 7206364

loop_
_symmetry_equiv_pos_as_xyz
'x, y, z'
'-x, y, -z+1/2'
'x+1/2, y+1/2, z'
'-x+1/2, y+1/2, -z+1/2'
'-x, -y, -z'
'x, -y, z-1/2'
'-x+1/2, -y+1/2, -z'
'x+1/2, -y+1/2, z-1/2'

loop_
_atom_site_label
_atom_site_type_symbol
_atom_site_fract_x
_atom_site_fract_y
_atom_site_fract_z
_atom_site_U_iso_or_equiv
_atom_site_adp_type
_atom_site_occupancy
_atom_site_symmetry_multiplicity
_atom_site_calc_flag
_atom_site_refinement_flags
O1 O 0.49223(5) 0.13721(6) 0.02791(11) 0.0131(2) Uani 1 1 d .
O2 O 0.39842(5) 0.24184(6) 0.09948(11) 0.0147(2) Uani 1 1 d .
O3 O 0.23724(5) -0.17347(7) 0.35074(11) 0.0140(2) Uani 1 1 d .
H3A H 0.1900(12) -0.2026(15) 0.383(2) 0.054(6) Uiso 1 1 d .
O4 O 0.16765(5) -0.03349(7) 0.36224(11) 0.0162(2) Uani 1 1 d .
N1 N 0.40803(6) -0.01829(8) 0.14713(13) 0.0126(2) Uani 1 1 d .
H1 H 0.4542 -0.0337 0.1069 0.015 Uiso 1 1 calc R
N2 N 0.35915(6) -0.08365(8) 0.21026(13) 0.0131(2) Uani 1 1 d .
N3 N 0.06729(6) 0.19544(7) 0.44326(12) 0.0108(2) Uani 1 1 d .
H3B H 0.0427 0.2530 0.4740 0.013 Uiso 1 1 calc R
C1 C 0.42589(7) 0.15729(9) 0.08801(15) 0.0105(3) Uani 1 1 d .
C2 C 0.37952(7) 0.07422(9) 0.15114(15) 0.0106(3) Uani 1 1 d .
C3 C 0.30687(7) 0.06884(9) 0.22212(15) 0.0117(3) Uani 1 1 d .
H3 H 0.2713 0.1210 0.2428 0.014 Uiso 1 1 calc R
C4 C 0.29688(7) -0.03059(9) 0.25739(14) 0.0110(3) Uani 1 1 d .
C5 C 0.22763(7) -0.07800(9) 0.32984(14) 0.0111(3) Uani 1 1 d .
C6 C 0.15527(7) 0.20837(10) 0.46997(16) 0.0135(3) Uani 1 1 d .
H6A H 0.1743 0.2550 0.3894 0.020 Uiso 1 1 calc R
H6B H 0.1820 0.1454 0.4567 0.020 Uiso 1 1 calc R
H6C H 0.1675 0.2332 0.5815 0.020 Uiso 1 1 calc R
C7 C 0.04009(8) 0.11595(10) 0.55132(16) 0.0141(3) Uani 1 1 d .
H7A H 0.0570 0.1304 0.6660 0.021 Uiso 1 1 calc R
H7B H 0.0638 0.0539 0.5185 0.021 Uiso 1 1 calc R
H7C H -0.0184 0.1111 0.5408 0.021 Uiso 1 1 calc R
C8 C 0.04547(7) 0.17778(10) 0.26564(15) 0.0132(3) Uani 1 1 d .
H8A H 0.0674 0.1141 0.2321 0.016 Uiso 1 1 calc R
H8B H 0.0693 0.2294 0.1984 0.016 Uiso 1 1 calc R

loop_
_atom_site_aniso_label
_atom_site_aniso_U_11
_atom_site_aniso_U_22
_atom_site_aniso_U_33
_atom_site_aniso_U_23
_atom_site_aniso_U_13
_atom_site_aniso_U_12
O1 0.0112(4) 0.0104(5) 0.0182(5) -0.0006(4) 0.0062(3) 0.0004(3)
O2 0.0128(5) 0.0093(5) 0.0225(5) -0.0002(4) 0.0049(4) 0.0013(3)
O3 0.0126(5) 0.0102(5) 0.0195(5) 0.0019(4) 0.0048(4) -0.0019(4)
O4 0.0129(5) 0.0136(5) 0.0227(5) -0.0018(4) 0.0064(4) 0.0001(4)
N1 0.0100(5) 0.0098(6) 0.0184(5) 0.0012(4) 0.0050(4) -0.0002(4)
N2 0.0121(5) 0.0108(6) 0.0168(5) 0.0015(4) 0.0050(4) -0.0014(4)
N3 0.0108(5) 0.0091(5) 0.0124(5) -0.0005(4) 0.0014(4) 0.0005(4)
C1 0.0101(6) 0.0103(6) 0.0114(6) -0.0010(5) 0.0011(5) 0.0002(5)
C2 0.0108(6) 0.0090(6) 0.0122(6) -0.0011(5) 0.0011(5) 0.0005(5)
C3 0.0115(6) 0.0106(6) 0.0131(6) -0.0015(5) 0.0022(5) 0.0006(5)
C4 0.0105(6) 0.0117(6) 0.0110(6) -0.0011(5) 0.0004(5) -0.0011(5)
C5 0.0118(6) 0.0108(6) 0.0107(6) -0.0018(5) 0.0013(5) -0.0021(5)
C6 0.0101(6) 0.0137(7) 0.0167(6) 0.0003(5) -0.0001(5) -0.0002(5)
C7 0.0143(6) 0.0133(7) 0.0150(6) 0.0024(5) 0.0040(5) 0.0004(5)
C8 0.0135(6) 0.0160(7) 0.0100(6) 0.0000(5) 0.0011(5) 0.0013(5)

loop_
_atom_type_symbol
_atom_type_description
_atom_type_scat_dispersion_real
_atom_type_scat_dispersion_imag
_atom_type_scat_source
C C 0.0033 0.0016 'International Tables Vol C Tables 4.2.6.8 and 6.1.1.4'
H H 0.0000 0.0000 'International Tables Vol C Tables 4.2.6.8 and 6.1.1.4'
N N 0.0061 0.0033 'International Tables Vol C Tables 4.2.6.8 and 6.1.1.4'
O O 0.0106 0.0060 'International Tables Vol C Tables 4.2.6.8 and 6.1.1.4'

loop_
_geom_angle_atom_site_label_1
_geom_angle_atom_site_label_2
_geom_angle_atom_site_label_3
_geom_angle
_geom_angle_site_symmetry_1
_geom_angle_site_symmetry_3
C5 O3 H3A 110.9(12) . .
N2 N1 C2 113.24(10) . .
N2 N1 H1 123.4 . .
C2 N1 H1 123.4 . .
N1 N2 C4 104.33(10) . .
C7 N3 C6 109.41(10) . .
C7 N3 C8 112.79(10) . .
C6 N3 C8 110.56(10) . .
C7 N3 H3B 108.0 . .
C6 N3 H3B 108.0 . .
C8 N3 H3B 108.0 . .
O2 C1 O1 124.24(11) . .
O2 C1 C2 118.88(11) . .
O1 C1 C2 116.87(11) . .
N1 C2 C3 106.28(10) . .
N1 C2 C1 121.16(11) . .
C3 C2 C1 132.55(11) . .
C2 C3 C4 104.78(11) . .
C2 C3 H3 127.6 . .
C4 C3 H3 127.6 . .
N2 C4 C3 111.36(11) . .
N2 C4 C5 120.84(12) . .
C3 C4 C5 127.75(11) . .
O4 C5 O3 124.23(11) . .
O4 C5 C4 122.69(12) . .
O3 C5 C4 113.06(11) . .
N3 C6 H6A 109.5 . .
N3 C6 H6B 109.5 . .
H6A C6 H6B 109.5 . .
N3 C6 H6C 109.5 . .
H6A C6 H6C 109.5 . .
H6B C6 H6C 109.5 . .
N3 C7 H7A 109.5 . .
N3 C7 H7B 109.5 . .
H7A C7 H7B 109.5 . .
N3 C7 H7C 109.5 . .
H7A C7 H7C 109.5 . .
H7B C7 H7C 109.5 . .
N3 C8 C8 110.63(12) . 2
N3 C8 H8A 109.5 . .
C8 C8 H8A 109.5 2 .
N3 C8 H8B 109.5 . .
C8 C8 H8B 109.5 2 .
H8A C8 H8B 108.1 . .

loop_
_geom_bond_atom_site_label_1
_geom_bond_atom_site_label_2
_geom_bond_distance
_geom_bond_site_symmetry_2
O1 C1 1.2662(15) .
O2 C1 1.2510(15) .
O3 C5 1.3269(16) .
O3 H3A 0.93(2) .
O4 C5 1.2149(15) .
N1 N2 1.3331(14) .
N1 C2 1.3546(16) .
N1 H1 0.8800 .
N2 C4 1.3424(16) .
N3 C7 1.4852(16) .
N3 C6 1.4873(15) .
N3 C8 1.4910(15) .
N3 H3B 0.9300 .
C1 C2 1.4836(17) .
C2 C3 1.3746(17) .
C3 C4 1.4032(18) .
C3 H3 0.9500 .
C4 C5 1.4774(17) .
C6 H6A 0.9800 .
C6 H6B 0.9800 .
C6 H6C 0.9800 .
C7 H7A 0.9800 .
C7 H7B 0.9800 .
C7 H7C 0.9800 .
C8 C8 1.530(2) 2
C8 H8A 0.9900 .
C8 H8B 0.9900 .

loop_
_geom_torsion_atom_site_label_1
_geom_torsion_atom_site_label_2
_geom_torsion_atom_site_label_3
_geom_torsion_atom_site_label_4
_geom_torsion
_geom_torsion_site_symmetry_4
C2 N1 N2 C4 -0.30(14) .
N2 N1 C2 C3 0.06(14) .
N2 N1 C2 C1 179.34(11) .
O2 C1 C2 N1 -177.55(11) .
O1 C1 C2 N1 1.26(17) .
O2 C1 C2 C3 1.5(2) .
O1 C1 C2 C3 -179.69(12) .
N1 C2 C3 C4 0.19(13) .
C1 C2 C3 C4 -178.96(13) .
N1 N2 C4 C3 0.42(13) .
N1 N2 C4 C5 178.07(10) .
C2 C3 C4 N2 -0.39(14) .
C2 C3 C4 C5 -177.84(12) .
N2 C4 C5 O4 -174.21(11) .
C3 C4 C5 O4 3.0(2) .
N2 C4 C5 O3 4.00(16) .
C3 C4 C5 O3 -178.77(11) .
C7 N3 C8 C8 64.54(9) 2
C6 N3 C8 C8 -172.60(7) 2
